data_4020758
loop_
_publ_author_name
'Ulrich Darbost'
'Xianshun Zeng'
'Michel Giorgi'
'Ivan Jabin'

_publ_section_title
;
 Optically Pure Calix[6]tris-ammoniums: Syntheses and
 Host-Guest Properties toward Neutral Guests
;
_journal_name_full 'Journal of Organic Chemistry'
_journal_page_first 10552
_journal_page_last 10560
_journal_paper_doi 10.1021/jo051886y
_journal_volume 70
_journal_year 2005
_chemical_formula_sum 'C93 H123 F9 N4 O12.5'
_chemical_formula_weight 1667.96
_space_group_IT_number 19
_symmetry_cell_setting orthorhombic
_symmetry_space_group_name_Hall 'P 2ac 2ab'
_symmetry_space_group_name_H-M 'P 21 21 21'
_cell_angle_alpha 90.00
_cell_angle_beta 90.00
_cell_angle_gamma 90.00
_cell_formula_units_Z 4
_cell_length_a 18.9165(2)
_cell_length_b 19.0923(3)
_cell_length_c 26.6298(5)
_cell_measurement_temperature 223(2)
_cell_volume 9617.6(3)
_diffrn_ambient_temperature 223(2)
_exptl_crystal_density_diffrn 1.152
_refine_diff_density_rms 0.053
_cod_depositor_comments
;
The following automatic conversions were performed:
'_symmetry_cell_setting' value 'Orthorhombic' changed to 'orthorhombic'
according to '/home/saulius/struct/CIF-dictionaries/cif_core.dic'
dictionary named 'cif_core.dic' version 2.4.1 from 2010-06-29.

Automatic conversion script
Id: cif_fix_enum 1527 2010-12-29 10:47:43Z saulius 
;
_cod_database_code 4020758

loop_
_symmetry_equiv_pos_as_xyz
'x, y, z'
'-x+1/2, -y, z+1/2'
'x+1/2, -y+1/2, -z'
'-x, y+1/2, -z+1/2'

loop_
_atom_site_label
_atom_site_type_symbol
_atom_site_fract_x
_atom_site_fract_y
_atom_site_fract_z
_atom_site_U_iso_or_equiv
_atom_site_adp_type
_atom_site_occupancy
_atom_site_symmetry_multiplicity
_atom_site_calc_flag
_atom_site_refinement_flags
_atom_site_disorder_assembly
_atom_site_disorder_group
F1 F -0.3838(7) -0.5606(7) -0.0930(3) 0.227(7) Uani 1 1 d . . .
F2 F -0.3216(5) -0.4807(4) -0.1267(3) 0.150(3) Uani 1 1 d . . .
F3 F -0.2867(8) -0.5822(7) -0.1222(4) 0.220(6) Uani 1 1 d . . .
F4 F -0.4175(11) -0.0166(9) -0.0695(4) 0.271(9) Uani 1 1 d . . .
F5 F -0.3923(8) 0.0610(7) -0.1107(5) 0.233(7) Uani 1 1 d . . .
F6 F -0.3169(6) -0.0125(8) -0.0939(4) 0.221(6) Uani 1 1 d . . .
F7 F -0.3792(11) -0.2572(11) -0.0258(8) 0.178(7) Uiso 0.50 1 d P . .
F8 F -0.4511(14) -0.2086(16) -0.0730(10) 0.197(9) Uiso 0.50 1 d P . .
F9 F -0.4539(13) -0.3145(13) -0.0612(9) 0.168(6) Uiso 0.50 1 d P . .
F10 F -0.4708(11) -0.2561(15) -0.0760(8) 0.167(7) Uiso 0.50 1 d P . .
F11 F -0.4110(14) -0.3218(14) -0.0329(10) 0.108(7) Uiso 0.25 1 d P . .
F12 F -0.3803(18) -0.3830(19) -0.0446(13) 0.149(11) Uiso 0.25 1 d P . .
F13 F -0.4288(10) -0.3781(10) -0.1166(7) 0.157(6) Uiso 0.50 1 d P . .
O1 O -0.3649(2) -0.1192(2) -0.32433(16) 0.0513(10) Uani 1 1 d . . .
O2 O -0.4875(2) -0.2525(3) -0.38239(16) 0.0584(12) Uani 1 1 d . . .
O3 O -0.3490(2) -0.3915(2) -0.33270(18) 0.0589(12) Uani 1 1 d . . .
O4 O -0.1880(3) -0.4289(3) -0.22856(18) 0.0649(12) Uani 1 1 d . . .
O5 O -0.1115(3) -0.2145(4) -0.2032(2) 0.0813(17) Uani 1 1 d . . .
O6 O -0.1731(3) -0.0526(3) -0.21482(18) 0.0675(13) Uani 1 1 d . . .
O7 O -0.4078(3) -0.6181(3) -0.1835(2) 0.0864(17) Uani 1 1 d . . .
O8 O -0.3620(5) -0.5216(4) -0.2140(2) 0.121(3) Uani 1 1 d . . .
O9 O -0.4597(3) -0.0315(3) -0.1707(2) 0.0827(16) Uani 1 1 d . . .
O10 O -0.3563(5) -0.0836(5) -0.1710(3) 0.140(4) Uani 1 1 d . . .
O11 O -0.3309(9) -0.2898(8) -0.1449(6) 0.103(4) Uiso 0.50 1 d P . .
O12 O -0.3169(12) -0.2475(13) -0.0690(9) 0.159(7) Uiso 0.50 1 d P . .
O13 O -0.2977(12) -0.2858(12) -0.1016(9) 0.147(6) Uiso 0.50 1 d P . .
O14 O -0.3857(11) -0.2808(10) -0.1524(7) 0.132(5) Uiso 0.50 1 d P . .
O15 O -0.032(3) -0.682(3) -0.4190(18) 0.145(14) Uiso 0.25 1 d P . .
O16 O -0.0091(17) -0.7237(17) -0.4333(13) 0.086(9) Uiso 0.25 1 d P . .
N1 N -0.2598(5) -0.2528(4) -0.2667(3) 0.095(2) Uani 1 1 d . . .
N2 N -0.5078(3) -0.1384(3) -0.2314(2) 0.0553(13) Uani 1 1 d . . .
N4 N -0.2478(4) -0.1793(4) -0.1693(3) 0.085(2) Uani 1 1 d . . .
N6 N -0.3409(4) -0.3799(3) -0.2232(2) 0.0724(17) Uani 1 1 d . . .
C1 C -0.2551(4) -0.0212(4) -0.2987(3) 0.0604(17) Uani 1 1 d . . .
H1A H -0.2761 -0.0557 -0.2770 0.072 Uiso 1 1 d R . .
H1B H -0.2554 0.0235 -0.2823 0.072 Uiso 1 1 d R . .
C2 C -0.2969(3) -0.0172(3) -0.3461(2) 0.0497(15) Uani 1 1 d . . .
C3 C -0.2853(4) 0.0364(4) -0.3808(3) 0.0573(17) Uani 1 1 d . . .
H3 H -0.2494 0.0707 -0.3739 0.069 Uiso 1 1 d R . .
C4 C -0.3227(4) 0.0423(3) -0.4257(3) 0.0559(16) Uani 1 1 d . . .
C5 C -0.3751(4) -0.0066(4) -0.4350(3) 0.0588(17) Uani 1 1 d . . .
H5 H -0.4013 -0.0036 -0.4658 0.071 Uiso 1 1 d R . .
C6 C -0.3894(3) -0.0620(3) -0.4016(2) 0.0502(15) Uani 1 1 d . . .
C7 C -0.3506(3) -0.0657(3) -0.3581(2) 0.0472(15) Uani 1 1 d . . .
C8 C -0.4197(4) -0.0980(3) -0.2891(3) 0.0529(16) Uani 1 1 d . . .
H8A H -0.4579 -0.0763 -0.3070 0.064 Uiso 1 1 d R . .
H8B H -0.4004 -0.0652 -0.2654 0.064 Uiso 1 1 d R . .
C9 C -0.4452(4) -0.1599(3) -0.2610(3) 0.0518(15) Uani 1 1 d . . .
H9A H -0.4600 -0.1956 -0.2841 0.062 Uiso 1 1 d R . .
H9B H -0.4098 -0.1785 -0.2388 0.062 Uiso 1 1 d R . .
C10 C -0.5355(4) -0.1879(4) -0.1921(3) 0.0619(18) Uani 1 1 d . . .
H10 H -0.4983 -0.1967 -0.1685 0.074 Uiso 1 1 d R . .
C11 C -0.5952(5) -0.1491(5) -0.1650(4) 0.087(3) Uani 1 1 d . . .
H11A H -0.6191 -0.1816 -0.1434 0.105 Uiso 1 1 d R . .
H11B H -0.5771 -0.1109 -0.1454 0.105 Uiso 1 1 d R . .
H11C H -0.6278 -0.1315 -0.1896 0.105 Uiso 1 1 d R . .
C12 C -0.5577(3) -0.2582(4) -0.2116(3) 0.0594(17) Uani 1 1 d . . .
C13 C -0.5802(4) -0.2703(4) -0.2609(3) 0.0668(19) Uani 1 1 d . . .
H13 H -0.5821 -0.2326 -0.2847 0.080 Uiso 1 1 d R . .
C14 C -0.6006(5) -0.3375(5) -0.2759(4) 0.081(2) Uani 1 1 d . . .
H14 H -0.6148 -0.3458 -0.3100 0.097 Uiso 1 1 d R . .
C15 C -0.5990(5) -0.3917(5) -0.2420(4) 0.089(3) Uani 1 1 d . . .
H15 H -0.6126 -0.4376 -0.2530 0.107 Uiso 1 1 d R . .
C16 C -0.5788(5) -0.3797(5) -0.1941(4) 0.085(3) Uani 1 1 d . . .
H16 H -0.5800 -0.4173 -0.1702 0.102 Uiso 1 1 d R . .
C17 C -0.5577(4) -0.3140(5) -0.1783(3) 0.078(2) Uani 1 1 d . . .
H17 H -0.5423 -0.3069 -0.1444 0.093 Uiso 1 1 d R . .
C18 C -0.3088(5) 0.1008(4) -0.4637(3) 0.084(3) Uani 1 1 d . . .
C19 C -0.3707(11) 0.1418(13) -0.4726(14) 0.42(3) Uani 1 1 d . . .
H19A H -0.3516 0.1873 -0.4797 0.504 Uiso 1 1 d R . .
H19B H -0.4089 0.1321 -0.4952 0.504 Uiso 1 1 d R . .
H19C H -0.3878 0.1407 -0.4386 0.504 Uiso 1 1 d R . .
C20 C -0.2978(17) 0.0703(11) -0.5144(6) 0.251(15) Uani 1 1 d . . .
H20A H -0.3129 0.1012 -0.5407 0.301 Uiso 1 1 d R . .
H20B H -0.2488 0.0589 -0.5189 0.301 Uiso 1 1 d R . .
H20C H -0.3255 0.0283 -0.5153 0.301 Uiso 1 1 d R . .
C21 C -0.2410(10) 0.1358(13) -0.4543(10) 0.265(16) Uani 1 1 d . . .
H21A H -0.2497 0.1718 -0.4299 0.318 Uiso 1 1 d R . .
H21B H -0.2062 0.1038 -0.4416 0.318 Uiso 1 1 d R . .
H21C H -0.2239 0.1568 -0.4848 0.318 Uiso 1 1 d R . .
C22 C -0.4438(4) -0.1168(4) -0.4135(3) 0.0580(17) Uani 1 1 d . . .
H22A H -0.4766 -0.0981 -0.4376 0.070 Uiso 1 1 d R . .
H22B H -0.4686 -0.1284 -0.3832 0.070 Uiso 1 1 d R . .
C23 C -0.4112(3) -0.1833(4) -0.4342(2) 0.0535(16) Uani 1 1 d . . .
C24 C -0.3586(4) -0.1806(4) -0.4699(3) 0.0584(17) Uani 1 1 d . . .
H24 H -0.3419 -0.1358 -0.4812 0.070 Uiso 1 1 d R . .
C25 C -0.3288(4) -0.2410(5) -0.4905(3) 0.0644(19) Uani 1 1 d . . .
C26 C -0.3537(4) -0.3049(4) -0.4737(3) 0.0631(18) Uani 1 1 d . . .
H26 H -0.3343 -0.3476 -0.4868 0.076 Uiso 1 1 d R . .
C27 C -0.4070(4) -0.3097(4) -0.4375(2) 0.0547(16) Uani 1 1 d . . .
C28 C -0.4354(3) -0.2487(4) -0.4187(2) 0.0552(16) Uani 1 1 d . . .
C29 C -0.5561(4) -0.2527(5) -0.4035(3) 0.071(2) Uani 1 1 d . . .
H29A H -0.5626 -0.2940 -0.4235 0.085 Uiso 1 1 d R . .
H29B H -0.5902 -0.2523 -0.3767 0.085 Uiso 1 1 d R . .
H29C H -0.5624 -0.2118 -0.4240 0.085 Uiso 1 1 d R . .
C30 C -0.2695(4) -0.2375(5) -0.5300(3) 0.075(2) Uani 1 1 d . . .
C31 C -0.2048(7) -0.2759(13) -0.5063(7) 0.201(11) Uani 1 1 d . . .
H31A H -0.1857 -0.2480 -0.4795 0.241 Uiso 1 1 d R . .
H31B H -0.2183 -0.3210 -0.4935 0.241 Uiso 1 1 d R . .
H31C H -0.1697 -0.2817 -0.5320 0.241 Uiso 1 1 d R . .
C32 C -0.2863(15) -0.2833(10) -0.5723(7) 0.261(15) Uani 1 1 d . . .
H32A H -0.2453 -0.2929 -0.5924 0.314 Uiso 1 1 d R . .
H32B H -0.3054 -0.3265 -0.5598 0.314 Uiso 1 1 d R . .
H32C H -0.3213 -0.2600 -0.5924 0.314 Uiso 1 1 d R . .
C33 C -0.2562(10) -0.1649(8) -0.5483(7) 0.185(9) Uani 1 1 d . . .
H33A H -0.2174 -0.1661 -0.5715 0.222 Uiso 1 1 d R . .
H33B H -0.2977 -0.1479 -0.5651 0.222 Uiso 1 1 d R . .
H33C H -0.2448 -0.1344 -0.5208 0.222 Uiso 1 1 d R . .
C34 C -0.4343(4) -0.3807(4) -0.4224(3) 0.070(2) Uani 1 1 d . . .
H34A H -0.4662 -0.3981 -0.4476 0.084 Uiso 1 1 d R . .
H34B H -0.4591 -0.3758 -0.3911 0.084 Uiso 1 1 d R . .
C35 C -0.3777(4) -0.4364(4) -0.4149(3) 0.0636(18) Uani 1 1 d . . .
C36 C -0.3621(6) -0.4832(4) -0.4527(3) 0.084(3) Uani 1 1 d . . .
H36 H -0.3892 -0.4818 -0.4832 0.100 Uiso 1 1 d R . .
C37 C -0.3085(6) -0.5330(5) -0.4479(3) 0.093(3) Uani 1 1 d . . .
C38 C -0.2716(5) -0.5362(4) -0.4057(3) 0.072(2) Uani 1 1 d . . .
H38 H -0.2382 -0.5730 -0.3994 0.086 Uiso 1 1 d R . .
C39 C -0.2832(4) -0.4897(4) -0.3653(3) 0.0571(17) Uani 1 1 d . . .
C40 C -0.3366(4) -0.4397(4) -0.3711(3) 0.0555(16) Uani 1 1 d . . .
C41 C -0.4062(4) -0.4117(5) -0.3003(3) 0.072(2) Uani 1 1 d . . .
H41A H -0.3994 -0.4596 -0.2905 0.087 Uiso 1 1 d R . .
H41B H -0.4500 -0.4073 -0.3183 0.087 Uiso 1 1 d R . .
C42 C -0.4029(5) -0.3645(5) -0.2550(3) 0.082(2) Uani 1 1 d . . .
H42A H -0.4446 -0.3724 -0.2352 0.098 Uiso 1 1 d R . .
H42B H -0.4019 -0.3165 -0.2659 0.098 Uiso 1 1 d R . .
C43 C -0.2796(8) -0.5787(5) -0.4923(4) 0.174(9) Uani 1 1 d D . .
C44 C -0.3135(9) -0.5602(7) -0.5427(3) 0.145(5) Uani 1 1 d DU . .
C45 C -0.2726(10) -0.6549(5) -0.4750(5) 0.146(6) Uani 1 1 d DU . .
C47 C -0.2394(4) -0.4928(4) -0.3180(3) 0.0626(18) Uani 1 1 d . . .
H47A H -0.2232 -0.5399 -0.3128 0.075 Uiso 1 1 d R . .
H47B H -0.2682 -0.4787 -0.2902 0.075 Uiso 1 1 d R . .
C48 C -0.1752(4) -0.4470(4) -0.3174(2) 0.0547(16) Uani 1 1 d . . .
C49 C -0.1351(4) -0.4332(4) -0.3611(3) 0.0674(19) Uani 1 1 d . . .
H49 H -0.1527 -0.4500 -0.3927 0.081 Uiso 1 1 d R . .
C50 C -0.0736(4) -0.3952(5) -0.3608(3) 0.079(2) Uani 1 1 d . . .
C51 C -0.0501(4) -0.3691(5) -0.3141(3) 0.077(2) Uani 1 1 d . . .
H51 H -0.0071 -0.3426 -0.3125 0.092 Uiso 1 1 d R . .
C52 C -0.0864(4) -0.3814(4) -0.2704(3) 0.0673(19) Uani 1 1 d . . .
C53 C -0.1491(4) -0.4185(4) -0.2729(2) 0.0553(16) Uani 1 1 d . . .
C54 C -0.1670(6) -0.4887(5) -0.2004(3) 0.089(3) Uani 1 1 d . . .
H54A H -0.1172 -0.4868 -0.1939 0.107 Uiso 1 1 d R . .
H54B H -0.1923 -0.4877 -0.1692 0.107 Uiso 1 1 d R . .
H54C H -0.1780 -0.5311 -0.2181 0.107 Uiso 1 1 d R . .
C55 C -0.0315(4) -0.3834(6) -0.4087(3) 0.101(3) Uani 1 1 d D . .
C56 C 0.0477(6) -0.3708(18) -0.3993(12) 0.110(8) Uiso 0.40 1 d PDU . .
C57 C -0.001(3) -0.4563(14) -0.421(2) 0.190(19) Uiso 0.40 1 d PDU . .
C58 C -0.0779(11) -0.3749(16) -0.4556(6) 0.033(6) Uiso 0.20 1 d PDU . .
C59 C -0.0595(5) -0.3572(5) -0.2192(4) 0.091(3) Uani 1 1 d . . .
H59A H -0.0333 -0.3949 -0.2043 0.109 Uiso 1 1 d R . .
H59B H -0.0990 -0.3456 -0.1981 0.109 Uiso 1 1 d R . .
C60 C -0.0121(4) -0.2920(5) -0.2208(3) 0.071(2) Uani 1 1 d . . .
C61 C 0.0588(5) -0.2989(5) -0.2296(3) 0.080(2) Uani 1 1 d . . .
H61 H 0.0798 -0.3445 -0.2328 0.096 Uiso 1 1 d R . .
C62 C 0.1056(4) -0.2426(4) -0.2329(3) 0.072(2) Uani 1 1 d . . .
C63 C 0.0742(4) -0.1774(4) -0.2284(3) 0.0644(19) Uani 1 1 d . . .
H63 H 0.1031 -0.1365 -0.2327 0.077 Uiso 1 1 d R . .
C64 C 0.0033(4) -0.1650(4) -0.2184(3) 0.0658(19) Uani 1 1 d . . .
C65 C -0.0384(4) -0.2260(5) -0.2137(3) 0.073(2) Uani 1 1 d . . .
C66 C -0.1297(5) -0.2271(8) -0.1519(4) 0.124(5) Uani 1 1 d . . .
H66A H -0.0885 -0.2201 -0.1315 0.148 Uiso 1 1 d R . .
H66B H -0.1467 -0.2741 -0.1476 0.148 Uiso 1 1 d R . .
C67 C -0.1844(6) -0.1772(8) -0.1361(4) 0.112(4) Uani 1 1 d . . .
H67A H -0.1660 -0.1304 -0.1376 0.135 Uiso 1 1 d R . .
H67B H -0.1994 -0.1875 -0.1025 0.135 Uiso 1 1 d R . .
C68 C 0.1844(4) -0.2529(5) -0.2422(4) 0.081(2) Uani 1 1 d . . .
C69 C 0.2154(9) -0.3011(12) -0.2047(7) 0.206(10) Uani 1 1 d . . .
H69A H 0.2105 -0.2803 -0.1721 0.247 Uiso 1 1 d R . .
H69B H 0.1888 -0.3439 -0.2060 0.247 Uiso 1 1 d R . .
H69C H 0.2643 -0.3108 -0.2112 0.247 Uiso 1 1 d R . .
C70 C 0.1933(8) -0.2894(11) -0.2940(6) 0.163(7) Uani 1 1 d . . .
H70A H 0.2432 -0.2916 -0.3004 0.196 Uiso 1 1 d R . .
H70B H 0.1739 -0.3359 -0.2945 0.196 Uiso 1 1 d R . .
H70C H 0.1709 -0.2616 -0.3195 0.196 Uiso 1 1 d R . .
C71 C 0.2210(6) -0.1878(7) -0.2532(10) 0.207(12) Uani 1 1 d . . .
H71A H 0.2562 -0.1840 -0.2274 0.248 Uiso 1 1 d R . .
H71B H 0.2434 -0.1867 -0.2855 0.248 Uiso 1 1 d R . .
H71C H 0.1884 -0.1494 -0.2505 0.248 Uiso 1 1 d R . .
C72 C -0.0262(4) -0.0930(4) -0.2157(3) 0.073(2) Uani 1 1 d . . .
H72A H 0.0105 -0.0590 -0.2108 0.087 Uiso 1 1 d R . .
H72B H -0.0582 -0.0918 -0.1878 0.087 Uiso 1 1 d R . .
C73 C -0.0680(4) -0.0752(4) -0.2635(3) 0.071(2) Uani 1 1 d . . .
C74 C -0.0367(4) -0.0799(5) -0.3097(3) 0.078(2) Uani 1 1 d . . .
H74 H 0.0120 -0.0936 -0.3118 0.093 Uiso 1 1 d R . .
C75 C -0.0717(4) -0.0647(5) -0.3542(3) 0.075(2) Uani 1 1 d . . .
C76 C -0.1442(4) -0.0472(4) -0.3503(3) 0.0660(19) Uani 1 1 d . . .
H76 H -0.1715 -0.0382 -0.3800 0.079 Uiso 1 1 d R . .
C77 C -0.1784(4) -0.0409(4) -0.3039(3) 0.0572(17) Uani 1 1 d . . .
C78 C -0.1391(4) -0.0551(4) -0.2609(3) 0.0594(17) Uani 1 1 d . . .
C79 C -0.1713(7) 0.0131(6) -0.1895(5) 0.116(4) Uani 1 1 d . . .
H79A H -0.1941 0.0471 -0.2104 0.139 Uiso 1 1 d R . .
H79B H -0.1964 0.0091 -0.1583 0.139 Uiso 1 1 d R . .
H79C H -0.1235 0.0275 -0.1830 0.139 Uiso 1 1 d R . .
C80 C -0.0373(5) -0.0690(7) -0.4058(4) 0.104(4) Uani 1 1 d . . .
C81 C -0.0800(7) -0.1056(15) -0.4428(5) 0.209(12) Uani 1 1 d . . .
H81A H -0.1243 -0.0823 -0.4482 0.251 Uiso 1 1 d R . .
H81B H -0.0546 -0.1084 -0.4739 0.251 Uiso 1 1 d R . .
H81C H -0.0886 -0.1520 -0.4302 0.251 Uiso 1 1 d R . .
C82 C 0.0362(6) -0.0948(10) -0.4023(5) 0.143(6) Uani 1 1 d . . .
H82A H 0.0555 -0.0995 -0.4355 0.171 Uiso 1 1 d R . .
H82B H 0.0637 -0.0618 -0.3835 0.171 Uiso 1 1 d R . .
H82C H 0.0372 -0.1395 -0.3858 0.171 Uiso 1 1 d R . .
C83 C -0.0308(10) 0.0074(10) -0.4261(7) 0.176(8) Uani 1 1 d . . .
H83A H -0.0763 0.0290 -0.4297 0.211 Uiso 1 1 d R . .
H83B H -0.0044 0.0312 -0.4004 0.211 Uiso 1 1 d R . .
H83C H -0.0056 0.0102 -0.4573 0.211 Uiso 1 1 d R . .
C84 C -0.2503(4) -0.2492(5) -0.3088(4) 0.075(2) Uani 1 1 d . . .
C85 C -0.2403(6) -0.2455(7) -0.3612(4) 0.104(3) Uani 1 1 d . . .
H85A H -0.2815 -0.2651 -0.3770 0.125 Uiso 1 1 d R . .
H85B H -0.2351 -0.1975 -0.3712 0.125 Uiso 1 1 d R . .
H85C H -0.1993 -0.2715 -0.3713 0.125 Uiso 1 1 d R . .
C86 C -0.3760(5) -0.5618(4) -0.1810(3) 0.075(2) Uani 1 1 d . . .
C87 C -0.3503(9) -0.5429(8) -0.1303(5) 0.141(6) Uani 1 1 d . . .
C88 C -0.4005(5) -0.0446(5) -0.1545(3) 0.075(2) Uani 1 1 d . . .
C89 C -0.3792(8) -0.0028(7) -0.1084(5) 0.120(4) Uani 1 1 d . . .
C90 C -0.3593(8) -0.2817(7) -0.1069(6) 0.120(4) Uiso 1 1 d . . .
C92 C -0.071(3) -0.614(4) -0.398(2) 0.115(16) Uiso 0.25 1 d P . .
C93 C 0.013(8) -0.602(8) -0.427(5) 0.21(5) Uiso 0.20 1 d P . .
C94 C -0.028(3) -0.786(3) -0.435(2) 0.135(15) Uiso 0.30 1 d P . .
C95 C -0.033(3) -0.730(2) -0.4193(17) 0.076(11) Uiso 0.25 1 d P . .
C96 C 0.033(3) -0.812(3) -0.471(2) 0.086(16) Uiso 0.15 1 d P . .
C97 C -0.0757(18) -0.696(3) -0.4118(12) 0.087(8) Uiso 0.35 1 d P . .
C99 C 0.021(5) -0.660(5) -0.422(3) 0.08(2) Uiso 0.10 1 d P . .
C100 C -0.040(4) -0.609(3) -0.418(2) 0.196(19) Uiso 0.50 1 d P . .
C101 C -0.066(3) -0.650(4) -0.412(2) 0.033(12) Uiso 0.10 1 d P . .
C102 C -0.076(4) -0.735(4) -0.423(3) 0.080(17) Uiso 0.15 1 d P . .
C103 C -0.037(5) -0.818(5) -0.486(3) 0.12(2) Uiso 0.15 1 d P . .
C46A C -0.3511(17) -0.617(3) -0.488(2) 0.22(2) Uiso 0.50 1 d PDU . .
C46B C -0.2019(9) -0.5634(11) -0.5068(7) 0.087(5) Uiso 0.50 1 d PD . .
C56A C 0.0411(7) -0.4197(10) -0.4074(7) 0.096(5) Uiso 0.60 1 d PDU . .
C57A C -0.0673(9) -0.4158(11) -0.4552(5) 0.063(5) Uiso 0.40 1 d PDU . .
C58A C -0.0219(11) -0.3037(6) -0.4157(8) 0.112(6) Uiso 0.60 1 d PDU . .
C91A C -0.4058(14) -0.2605(14) -0.0701(10) 0.110(7) Uiso 0.50 1 d P . .
C91B C -0.4069(18) -0.3327(18) -0.0834(13) 0.137(9) Uiso 0.50 1 d P . .

loop_
_atom_site_aniso_label
_atom_site_aniso_U_11
_atom_site_aniso_U_22
_atom_site_aniso_U_33
_atom_site_aniso_U_23
_atom_site_aniso_U_13
_atom_site_aniso_U_12
F1 0.272(12) 0.330(14) 0.078(4) -0.021(6) 0.032(6) -0.205(12)
F2 0.191(7) 0.154(6) 0.106(4) -0.023(4) -0.029(5) -0.085(6)
F3 0.263(13) 0.210(11) 0.186(10) 0.043(8) -0.122(10) -0.011(10)
F4 0.44(3) 0.286(16) 0.082(5) -0.028(7) 0.038(10) -0.029(17)
F5 0.320(16) 0.148(9) 0.230(12) -0.091(8) -0.131(12) 0.011(10)
F6 0.166(8) 0.320(16) 0.177(9) -0.069(10) -0.092(8) 0.042(10)
O1 0.053(2) 0.044(2) 0.057(2) 0.0083(19) 0.011(2) 0.0043(19)
O2 0.049(2) 0.070(3) 0.055(3) 0.001(2) -0.004(2) -0.001(2)
O3 0.059(3) 0.052(3) 0.065(3) -0.009(2) 0.006(2) -0.006(2)
O4 0.067(3) 0.068(3) 0.059(3) 0.005(2) 0.007(2) 0.004(2)
O5 0.054(3) 0.129(5) 0.061(3) 0.007(3) -0.009(2) -0.007(3)
O6 0.062(3) 0.081(3) 0.059(3) -0.006(2) -0.008(2) 0.012(2)
O7 0.087(4) 0.075(4) 0.097(4) -0.006(3) -0.018(3) -0.019(3)
O8 0.205(8) 0.085(5) 0.073(4) 0.012(3) -0.004(5) -0.045(5)
O9 0.074(3) 0.087(4) 0.086(4) -0.024(3) -0.016(3) 0.019(3)
O10 0.120(6) 0.170(8) 0.129(6) -0.068(6) -0.033(5) 0.075(6)
N1 0.108(6) 0.094(6) 0.081(6) -0.004(4) -0.008(4) -0.009(5)
N2 0.060(3) 0.049(3) 0.056(3) 0.004(2) 0.013(3) 0.002(2)
N4 0.072(4) 0.102(5) 0.080(4) -0.002(4) 0.002(4) 0.004(4)
N6 0.083(4) 0.067(4) 0.067(4) -0.002(3) 0.005(3) -0.013(3)
C1 0.051(4) 0.065(5) 0.066(4) 0.005(3) -0.001(3) 0.001(3)
C2 0.052(3) 0.046(4) 0.052(3) 0.005(3) 0.005(3) 0.005(3)
C3 0.058(4) 0.048(4) 0.066(4) 0.000(3) 0.003(3) -0.006(3)
C4 0.064(4) 0.047(4) 0.057(4) 0.007(3) 0.010(3) 0.010(3)
C5 0.068(4) 0.058(4) 0.050(4) -0.001(3) -0.001(3) 0.017(3)
C6 0.051(3) 0.048(4) 0.051(4) -0.001(3) -0.004(3) 0.012(3)
C7 0.044(3) 0.043(4) 0.055(4) 0.009(3) 0.005(3) 0.008(3)
C8 0.055(4) 0.046(4) 0.058(4) 0.001(3) 0.008(3) 0.008(3)
C9 0.056(4) 0.043(4) 0.057(4) -0.001(3) 0.004(3) 0.002(3)
C10 0.067(4) 0.068(5) 0.051(4) 0.002(3) 0.009(3) 0.000(4)
C11 0.081(5) 0.099(7) 0.083(6) -0.015(5) 0.031(5) -0.010(5)
C12 0.051(4) 0.065(5) 0.063(4) 0.012(4) 0.010(3) -0.001(3)
C13 0.063(4) 0.057(5) 0.081(5) 0.005(4) 0.009(4) 0.003(3)
C14 0.077(5) 0.077(6) 0.090(6) -0.013(5) 0.008(5) -0.012(4)
C15 0.088(6) 0.063(6) 0.117(8) 0.012(5) 0.030(6) -0.011(4)
C16 0.086(6) 0.063(6) 0.107(7) 0.031(5) 0.028(5) -0.003(4)
C17 0.064(5) 0.089(6) 0.081(5) 0.019(5) 0.017(4) 0.001(4)
C18 0.107(7) 0.064(5) 0.079(5) 0.026(4) 0.022(5) 0.010(5)
C19 0.23(2) 0.31(3) 0.72(6) 0.44(4) 0.27(3) 0.18(2)
C20 0.44(4) 0.180(18) 0.131(13) 0.085(13) 0.12(2) 0.02(2)
C21 0.170(15) 0.30(3) 0.32(3) 0.27(3) -0.041(17) -0.066(17)
C22 0.050(4) 0.056(4) 0.068(4) -0.007(3) -0.008(3) 0.006(3)
C23 0.048(3) 0.060(4) 0.053(4) -0.001(3) -0.008(3) 0.007(3)
C24 0.061(4) 0.056(4) 0.058(4) -0.002(3) 0.000(3) 0.001(3)
C25 0.058(4) 0.080(6) 0.055(4) -0.005(4) -0.005(3) 0.008(4)
C26 0.067(4) 0.062(5) 0.060(4) -0.002(3) -0.004(4) 0.008(4)
C27 0.052(4) 0.059(4) 0.053(4) 0.000(3) -0.012(3) 0.003(3)
C28 0.055(4) 0.070(5) 0.041(3) -0.003(3) -0.007(3) -0.001(3)
C29 0.054(4) 0.083(5) 0.076(5) 0.000(4) -0.006(4) 0.007(4)
C30 0.063(4) 0.109(7) 0.053(4) 0.002(4) 0.011(3) 0.019(4)
C31 0.092(8) 0.34(3) 0.172(14) 0.078(17) 0.037(9) 0.092(14)
C32 0.41(3) 0.200(19) 0.170(15) -0.082(14) 0.22(2) -0.11(2)
C33 0.197(15) 0.136(12) 0.223(18) 0.036(11) 0.158(15) 0.008(10)
C34 0.060(4) 0.065(5) 0.084(5) 0.001(4) -0.016(4) 0.005(4)
C35 0.070(4) 0.053(4) 0.068(4) 0.000(3) -0.016(4) 0.004(3)
C36 0.128(7) 0.061(5) 0.062(5) -0.010(4) -0.029(5) 0.019(5)
C37 0.152(9) 0.065(6) 0.062(5) -0.012(4) -0.025(6) 0.028(6)
C38 0.097(6) 0.058(5) 0.061(5) -0.006(3) -0.006(4) 0.021(4)
C39 0.064(4) 0.053(4) 0.054(4) 0.006(3) -0.002(3) -0.001(3)
C40 0.061(4) 0.045(4) 0.061(4) -0.001(3) 0.001(3) -0.001(3)
C41 0.053(4) 0.086(6) 0.078(5) -0.008(4) 0.003(4) -0.010(4)
C42 0.074(5) 0.091(6) 0.081(5) -0.012(5) 0.014(5) 0.004(4)
C43 0.28(2) 0.132(12) 0.110(9) -0.064(8) -0.072(12) 0.127(14)
C44 0.236(17) 0.120(10) 0.080(7) -0.019(6) 0.032(9) 0.011(10)
C45 0.246(18) 0.079(8) 0.114(8) -0.031(6) 0.027(10) 0.025(9)
C47 0.066(4) 0.061(4) 0.061(4) 0.008(3) -0.003(4) 0.000(3)
C48 0.056(4) 0.053(4) 0.056(4) 0.004(3) 0.006(3) 0.002(3)
C49 0.077(5) 0.076(5) 0.049(4) -0.006(3) 0.005(4) 0.005(4)
C50 0.057(4) 0.111(7) 0.068(5) 0.006(5) 0.011(4) -0.007(4)
C51 0.065(5) 0.104(6) 0.063(5) 0.004(4) -0.003(4) -0.015(4)
C52 0.076(5) 0.071(5) 0.056(4) 0.004(4) -0.001(4) -0.011(4)
C53 0.055(4) 0.058(4) 0.053(4) 0.002(3) 0.012(3) -0.001(3)
C54 0.109(7) 0.090(6) 0.069(5) 0.018(5) 0.002(5) -0.018(5)
C55 0.072(5) 0.168(10) 0.063(5) 0.018(6) 0.002(4) -0.010(6)
C59 0.095(6) 0.096(7) 0.080(6) -0.005(5) -0.008(5) -0.031(5)
C60 0.072(5) 0.083(6) 0.059(4) 0.000(4) -0.008(4) -0.017(4)
C61 0.095(6) 0.076(6) 0.069(5) 0.001(4) -0.018(5) 0.003(5)
C62 0.068(4) 0.073(5) 0.075(5) 0.001(4) -0.014(4) 0.001(4)
C63 0.051(4) 0.069(5) 0.073(5) 0.003(4) -0.015(3) 0.001(3)
C64 0.050(4) 0.082(5) 0.065(4) 0.000(4) -0.015(3) 0.001(4)
C65 0.059(4) 0.103(7) 0.056(4) 0.008(4) -0.013(3) -0.007(4)
C66 0.080(6) 0.213(14) 0.079(6) 0.052(8) 0.018(5) 0.030(8)
C67 0.101(7) 0.159(11) 0.076(6) 0.011(6) -0.006(6) 0.006(7)
C68 0.060(4) 0.078(5) 0.104(6) 0.002(5) -0.006(4) 0.011(4)
C69 0.137(12) 0.32(3) 0.156(13) 0.069(15) -0.006(10) 0.135(16)
C70 0.104(9) 0.24(2) 0.144(12) -0.047(12) 0.026(9) -0.002(11)
C71 0.075(7) 0.104(10) 0.44(4) -0.017(15) 0.047(14) 0.005(7)
C72 0.057(4) 0.085(6) 0.076(5) 0.001(4) -0.015(4) 0.009(4)
C73 0.059(4) 0.073(5) 0.079(5) 0.003(4) -0.013(4) -0.001(4)
C74 0.052(4) 0.095(6) 0.086(6) 0.015(5) 0.003(4) 0.005(4)
C75 0.054(4) 0.096(6) 0.076(5) 0.023(5) 0.010(4) 0.005(4)
C76 0.046(4) 0.091(5) 0.061(4) 0.018(4) -0.002(3) -0.001(4)
C77 0.056(4) 0.057(4) 0.058(4) 0.007(3) -0.009(3) -0.005(3)
C78 0.055(4) 0.060(4) 0.063(4) 0.002(3) -0.008(3) -0.001(3)
C79 0.138(9) 0.109(8) 0.102(7) -0.044(6) -0.008(7) 0.014(7)
C80 0.065(5) 0.167(11) 0.081(6) 0.031(7) 0.015(5) 0.012(6)
C81 0.085(8) 0.45(4) 0.087(8) -0.049(14) 0.023(7) 0.014(14)
C82 0.079(7) 0.254(18) 0.096(8) 0.007(10) 0.027(6) 0.024(9)
C83 0.163(13) 0.195(16) 0.170(14) 0.081(13) 0.082(12) 0.018(12)
C84 0.077(5) 0.078(6) 0.069(6) 0.001(4) -0.004(4) -0.006(4)
C85 0.114(7) 0.118(8) 0.082(7) -0.001(6) 0.011(6) 0.000(7)
C86 0.093(6) 0.054(5) 0.078(5) 0.005(4) -0.011(4) -0.013(4)
C87 0.177(13) 0.149(12) 0.098(8) 0.044(8) -0.057(9) -0.101(11)
C88 0.088(6) 0.078(5) 0.058(4) -0.009(4) -0.004(4) 0.012(5)
C89 0.154(12) 0.095(9) 0.112(10) -0.003(7) -0.056(9) 0.026(7)

loop_
_geom_bond_atom_site_label_1
_geom_bond_atom_site_label_2
_geom_bond_distance
_geom_bond_site_symmetry_2
_geom_bond_publ_flag
F1 C87 1.225(15) . ?
F2 C87 1.308(13) . ?
F3 C87 1.43(2) . ?
F4 C89 1.29(2) . ?
F5 C89 1.244(15) . ?
F6 C89 1.252(16) . ?
F7 C91A 1.28(3) . ?
F7 F11 1.38(3) . ?
F7 O12 1.66(3) . ?
F8 F10 0.98(3) . ?
F8 C91A 1.31(3) . ?
F9 F11 1.12(3) . ?
F9 C91B 1.12(3) . ?
F9 F10 1.22(3) . ?
F9 C91A 1.39(3) . ?
F10 C91A 1.24(3) . ?
F11 F12 1.34(4) . ?
F11 C91B 1.36(4) . ?
F11 C91A 1.54(4) . ?
F12 C91B 1.50(5) . ?
F13 C91B 1.31(3) . ?
O1 C7 1.388(7) . ?
O1 C8 1.457(8) . ?
O2 C28 1.381(8) . ?
O2 C29 1.415(8) . ?
O3 C40 1.394(8) . ?
O3 C41 1.436(9) . ?
O4 C53 1.405(8) . ?
O4 C54 1.423(10) . ?
O5 C65 1.427(10) . ?
O5 C66 1.429(11) . ?
O6 C78 1.387(9) . ?
O6 C79 1.423(12) . ?
O7 C86 1.234(10) . ?
O8 C86 1.196(10) . ?
O9 C88 1.225(10) . ?
O10 C88 1.203(11) . ?
O11 O14 1.07(2) . ?
O11 C90 1.156(19) . ?
O11 O13 1.32(3) . ?
O12 O13 1.19(3) . ?
O12 C90 1.45(3) . ?
O12 C91A 1.70(4) . ?
O13 C90 1.18(2) . ?
O14 C90 1.31(2) . ?
O15 C97 0.89(6) . ?
O15 C101 0.90(8) . ?
O15 C95 0.92(6) . ?
O15 O16 0.99(6) . ?
O15 C99 1.08(10) . ?
O15 C102 1.33(10) . ?
O15 C100 1.39(8) . ?
O15 C92 1.58(9) . ?
O15 C93 1.76(16) . ?
O16 C95 0.59(5) . ?
O16 C94 1.24(6) . ?
O16 C102 1.31(8) . ?
O16 C99 1.37(11) . ?
O16 C97 1.48(5) . ?
O16 C101 1.85(8) . ?
N1 C84 1.137(11) . ?
N2 C9 1.481(9) . ?
N2 C10 1.504(9) . ?
N4 C67 1.489(13) . ?
N6 C42 1.477(11) . ?
C1 C2 1.491(10) . ?
C1 C77 1.505(10) . ?
C1 H1A 0.9603 . ?
C1 H1B 0.9597 . ?
C2 C3 1.397(9) . ?
C2 C7 1.410(9) . ?
C3 C4 1.394(10) . ?
C3 H3 0.9599 . ?
C4 C5 1.384(10) . ?
C4 C18 1.531(10) . ?
C5 C6 1.408(10) . ?
C5 H5 0.9603 . ?
C6 C7 1.374(9) . ?
C6 C22 1.502(10) . ?
C8 C9 1.480(9) . ?
C8 H8A 0.9601 . ?
C8 H8B 0.9597 . ?
C9 H9A 0.9601 . ?
C9 H9B 0.9606 . ?
C10 C12 1.500(11) . ?
C10 C11 1.530(11) . ?
C10 H10 0.9597 . ?
C11 H11A 0.9599 . ?
C11 H11B 0.9599 . ?
C11 H11C 0.9599 . ?
C12 C17 1.385(11) . ?
C12 C13 1.399(11) . ?
C13 C14 1.399(12) . ?
C13 H13 0.9595 . ?
C14 C15 1.373(13) . ?
C14 H14 0.9602 . ?
C15 C16 1.351(15) . ?
C15 H15 0.9599 . ?
C16 C17 1.381(14) . ?
C16 H16 0.9599 . ?
C17 H17 0.9599 . ?
C18 C19 1.428(18) . ?
C18 C21 1.47(2) . ?
C18 C20 1.48(2) . ?
C19 H19A 0.9597 . ?
C19 H19B 0.9596 . ?
C19 H19C 0.9600 . ?
C20 H20A 0.9595 . ?
C20 H20B 0.9604 . ?
C20 H20C 0.9597 . ?
C21 H21A 0.9605 . ?
C21 H21B 0.9601 . ?
C21 H21C 0.9598 . ?
C22 C23 1.517(10) . ?
C22 H22A 0.9601 . ?
C22 H22B 0.9596 . ?
C23 C24 1.376(10) . ?
C23 C28 1.394(10) . ?
C24 C25 1.396(11) . ?
C24 H24 0.9600 . ?
C25 C26 1.381(11) . ?
C25 C30 1.541(11) . ?
C26 C27 1.399(10) . ?
C26 H26 0.9597 . ?
C27 C28 1.377(10) . ?
C27 C34 1.506(11) . ?
C29 H29A 0.9598 . ?
C29 H29B 0.9599 . ?
C29 H29C 0.9595 . ?
C30 C32 1.46(2) . ?
C30 C33 1.490(17) . ?
C30 C31 1.560(16) . ?
C31 H31A 0.9602 . ?
C31 H31B 0.9598 . ?
C31 H31C 0.9602 . ?
C32 H32A 0.9603 . ?
C32 H32B 0.9601 . ?
C32 H32C 0.9593 . ?
C33 H33A 0.9600 . ?
C33 H33B 0.9602 . ?
C33 H33C 0.9603 . ?
C34 C35 1.522(10) . ?
C34 H34A 0.9603 . ?
C34 H34B 0.9597 . ?
C35 C36 1.378(11) . ?
C35 C40 1.403(10) . ?
C36 C37 1.397(13) . ?
C36 H36 0.9601 . ?
C37 C38 1.324(12) . ?
C37 C43 1.567(14) . ?
C38 C39 1.413(11) . ?
C38 H38 0.9600 . ?
C39 C40 1.399(10) . ?
C39 C47 1.507(10) . ?
C41 C42 1.507(12) . ?
C41 H41A 0.9601 . ?
C41 H41B 0.9600 . ?
C42 H42A 0.9600 . ?
C42 H42B 0.9605 . ?
C43 C44 1.528(5) . ?
C43 C45 1.532(5) . ?
C43 C46A 1.542(5) . ?
C43 C46B 1.548(5) . ?
C44 C46A 1.95(5) . ?
C45 C46A 1.69(5) . ?
C47 C48 1.498(10) . ?
C47 H47A 0.9598 . ?
C47 H47B 0.9598 . ?
C48 C53 1.393(10) . ?
C48 C49 1.414(10) . ?
C49 C50 1.371(12) . ?
C49 H49 0.9599 . ?
C50 C51 1.411(12) . ?
C50 C55 1.522(12) . ?
C51 C52 1.371(11) . ?
C51 H51 0.9598 . ?
C52 C53 1.383(10) . ?
C52 C59 1.527(12) . ?
C54 H54A 0.9597 . ?
C54 H54B 0.9600 . ?
C54 H54C 0.9598 . ?
C55 C58 1.535(5) . ?
C55 C56A 1.537(5) . ?
C55 C56 1.537(5) . ?
C55 C57A 1.542(5) . ?
C55 C57 1.542(5) . ?
C55 C58A 1.543(5) . ?
C56 C56A 0.97(3) . ?
C56 C58A 1.89(3) . ?
C56 C57 1.96(5) . ?
C57 C56A 1.12(5) . ?
C57 C57A 1.73(5) . ?
C58 C57A 0.81(3) . ?
C58 C58A 2.02(3) . ?
C59 C60 1.534(12) . ?
C59 H59A 0.9599 . ?
C59 H59B 0.9601 . ?
C60 C61 1.368(13) . ?
C60 C65 1.370(13) . ?
C61 C62 1.395(12) . ?
C61 H61 0.9602 . ?
C62 C63 1.384(12) . ?
C62 C68 1.524(12) . ?
C63 C64 1.387(11) . ?
C63 H63 0.9600 . ?
C64 C65 1.412(12) . ?
C64 C72 1.486(12) . ?
C66 C67 1.467(17) . ?
C66 H66A 0.9601 . ?
C66 H66B 0.9599 . ?
C67 H67A 0.9599 . ?
C67 H67B 0.9599 . ?
C68 C71 1.453(17) . ?
C68 C69 1.479(17) . ?
C68 C70 1.554(17) . ?
C69 H69A 0.9599 . ?
C69 H69B 0.9601 . ?
C69 H69C 0.9599 . ?
C70 H70A 0.9599 . ?
C70 H70B 0.9600 . ?
C70 H70C 0.9602 . ?
C71 H71A 0.9601 . ?
C71 H71B 0.9598 . ?
C71 H71C 0.9600 . ?
C72 C73 1.536(11) . ?
C72 H72A 0.9602 . ?
C72 H72B 0.9597 . ?
C73 C74 1.370(12) . ?
C73 C78 1.400(11) . ?
C74 C75 1.388(12) . ?
C74 H74 0.9601 . ?
C75 C76 1.415(11) . ?
C75 C80 1.522(13) . ?
C76 C77 1.399(11) . ?
C76 H76 0.9600 . ?
C77 C78 1.391(10) . ?
C79 H79A 0.9596 . ?
C79 H79B 0.9604 . ?
C79 H79C 0.9602 . ?
C80 C81 1.45(2) . ?
C80 C82 1.477(15) . ?
C80 C83 1.56(2) . ?
C81 H81A 0.9598 . ?
C81 H81B 0.9602 . ?
C81 H81C 0.9603 . ?
C82 H82A 0.9601 . ?
C82 H82B 0.9599 . ?
C82 H82C 0.9601 . ?
C83 H83A 0.9600 . ?
C83 H83B 0.9599 . ?
C83 H83C 0.9599 . ?
C84 C85 1.410(14) . ?
C85 H85A 0.9601 . ?
C85 H85B 0.9599 . ?
C85 H85C 0.9601 . ?
C86 C87 1.481(15) . ?
C88 C89 1.519(16) . ?
C90 C91A 1.38(3) . ?
C90 C91B 1.47(3) . ?
C92 C101 0.79(7) . ?
C92 C100 0.79(8) . ?
C92 C97 1.60(8) . ?
C92 C93 1.78(16) . ?
C92 C99 2.04(12) . ?
C93 C100 1.05(13) . ?
C93 C99 1.13(14) . ?
C93 C101 1.81(17) . ?
C94 C95 1.16(6) . ?
C94 C102 1.36(9) . ?
C94 C103 1.50(10) . ?
C94 C96 1.57(8) . ?
C94 C97 2.04(7) . ?
C95 C102 0.83(6) . ?
C95 C97 1.06(6) . ?
C95 C101 1.65(9) . ?
C95 C99 1.66(12) . ?
C96 C103 1.38(10) . ?
C97 C102 0.82(7) . ?
C97 C101 0.88(7) . ?
C97 C100 1.79(8) . ?
C97 C99 1.96(11) . ?
C99 C100 1.51(12) . ?
C99 C101 1.68(12) . ?
C100 C101 0.94(9) . ?
C101 C102 1.65(10) . ?
C91A C91B 1.42(4) . ?
